data_4505876
loop_
_publ_author_name
'Su, Shengqun'
'Chen, Wan'
'Qin, Chao'
'Song, Shuyan'
'Guo, Zhiyong'
'Li, Guanghua'
'Song, Xuezhi'
'Zhu, Min'
'Wang, Song'
'Hao, Zhaomin'
'Zhang, Hongjie'

_publ_section_title
;
 Lanthanide Anionic Metal--Organic Frameworks Containing Semirigid
 Tetracarboxylate Ligands: Structure, Photoluminescence, and Magnetism
;
_journal_issue 4
_journal_name_full 'Crystal Growth &amp; Design'
_journal_page_first 1808
_journal_paper_doi 10.1021/cg201283a
_journal_volume 12
_journal_year 2012
_chemical_formula_moiety 'C19 H18 N O9 Tb'
_chemical_formula_sum 'C19 H18 N O9 Tb'
_chemical_formula_weight 563.26
_chemical_melting_point ?
_chemical_name_systematic
; 
 ? 
;
_space_group_IT_number 14
_symmetry_cell_setting monoclinic
_symmetry_space_group_name_Hall '-P 2yn'
_symmetry_space_group_name_H-M 'P 1 21/n 1'
_atom_sites_solution_hydrogens geom
_atom_sites_solution_primary direct
_atom_sites_solution_secondary difmap
_audit_creation_method SHELXL-97
_cell_angle_alpha 90.00
_cell_angle_beta 90.3560(10)
_cell_angle_gamma 90.00
_cell_formula_units_Z 4
_cell_length_a 9.2141(4)
_cell_length_b 13.4695(6)
_cell_length_c 14.5918(6)
_cell_measurement_reflns_used 3580
_cell_measurement_temperature 185(2)
_cell_measurement_theta_max 26.10
_cell_measurement_theta_min 2.06
_cell_volume 1810.94(14)
_computing_cell_refinement 'Bruker SMART'
_computing_data_collection 'Bruker SMART'
_computing_data_reduction 'Bruker SAINT'
_computing_molecular_graphics SHELXP-97
_computing_publication_material SHELXTL
_computing_structure_refinement 'SHELXL-97 (Sheldrick, 1997)'
_computing_structure_solution 'SHELXS-97 (Sheldrick, 1990)'
_diffrn_ambient_temperature 185(2)
_diffrn_detector_area_resol_mean 9.00cm
_diffrn_measured_fraction_theta_full 0.999
_diffrn_measured_fraction_theta_max 0.999
_diffrn_measurement_device_type 'CCD area detector'
_diffrn_measurement_method 'phi and omega scans'
_diffrn_radiation_monochromator graphite
_diffrn_radiation_source 'fine-focus sealed tube'
_diffrn_radiation_type MoK\a
_diffrn_radiation_wavelength 0.71073
_diffrn_reflns_av_R_equivalents 0.0207
_diffrn_reflns_av_sigmaI/netI 0.0237
_diffrn_reflns_limit_h_max 11
_diffrn_reflns_limit_h_min -9
_diffrn_reflns_limit_k_max 16
_diffrn_reflns_limit_k_min -15
_diffrn_reflns_limit_l_max 18
_diffrn_reflns_limit_l_min -17
_diffrn_reflns_number 9859
_diffrn_reflns_theta_full 26.06
_diffrn_reflns_theta_max 26.06
_diffrn_reflns_theta_min 2.06
_diffrn_standards_decay_% none
_diffrn_standards_interval_count none
_diffrn_standards_interval_time none
_diffrn_standards_number none
_exptl_absorpt_coefficient_mu 3.963
_exptl_absorpt_correction_T_max 0.5523
_exptl_absorpt_correction_T_min 0.4760
_exptl_absorpt_correction_type empirical
_exptl_absorpt_process_details SADABS
_exptl_crystal_colour colorless
_exptl_crystal_density_diffrn 2.066
_exptl_crystal_density_meas ?
_exptl_crystal_density_method 'not measured'
_exptl_crystal_description rod
_exptl_crystal_F_000 1104
_exptl_crystal_size_max 0.22
_exptl_crystal_size_mid 0.20
_exptl_crystal_size_min 0.17
_refine_diff_density_max 0.700
_refine_diff_density_min -0.565
_refine_diff_density_rms 0.092
_refine_ls_extinction_method none
_refine_ls_goodness_of_fit_ref 1.059
_refine_ls_hydrogen_treatment mixed
_refine_ls_matrix_type full
_refine_ls_number_parameters 289
_refine_ls_number_reflns 3580
_refine_ls_number_restraints 2
_refine_ls_restrained_S_all 1.060
_refine_ls_R_factor_all 0.0257
_refine_ls_R_factor_gt 0.0218
_refine_ls_shift/su_max 0.000
_refine_ls_shift/su_mean 0.000
_refine_ls_structure_factor_coef Fsqd
_refine_ls_weighting_details 'calc w=1/[\s^2^(Fo^2^)+(0.0119P)^2^+4.1588P] where P=(Fo^2^+2Fc^2^)/3'
_refine_ls_weighting_scheme calc
_refine_ls_wR_factor_gt 0.0464
_refine_ls_wR_factor_ref 0.0481
_reflns_number_gt 3151
_reflns_number_total 3580
_reflns_threshold_expression >2sigma(I)
_cod_data_source_file cg201283a_si_002.cif
_cod_data_source_block compound6
_cod_depositor_comments
;
The following automatic conversions were performed:

'_chemical_melting_point' value 'not measured' was changed to '?' -
the value is undefined or not given.

'_symmetry_cell_setting' value
'Monoclinic' changed to 'monoclinic' according to
/home/saulius/struct/CIF-dictionaries/cif_core.dic dictionary named
'cif_core.dic' version 2.4.1 from 2010-06-29.

Automatic conversion script
Id: cif_fix_values 1715 2011-07-08 13:25:40Z adriana 

The following automatic conversions were performed:

'_exptl_crystal_density_meas' value 'none' was changed to '?' - the
value is perceived as not measured.

Automatic conversion script
Id: cif_fix_values 3008 2015-01-20 13:52:24Z robertas 
;
_cod_original_sg_symbol_H-M P21/n
_cod_database_code 4505876

loop_
_symmetry_equiv_pos_as_xyz
'x, y, z'
'-x+1/2, y+1/2, -z+1/2'
'-x, -y, -z'
'x-1/2, -y-1/2, z-1/2'

loop_
_atom_site_label
_atom_site_type_symbol
_atom_site_fract_x
_atom_site_fract_y
_atom_site_fract_z
_atom_site_U_iso_or_equiv
_atom_site_adp_type
_atom_site_occupancy
_atom_site_symmetry_multiplicity
_atom_site_calc_flag
_atom_site_refinement_flags
Tb1 Tb 0.251099(15) 0.002978(10) 0.092366(9) 0.01007(5) Uani 1 1 d .
C1 C 0.0043(3) 0.1113(2) 0.3274(2) 0.0140(6) Uani 1 1 d .
C2 C 0.0292(3) 0.2050(2) 0.3646(2) 0.0133(6) Uani 1 1 d .
H2A H 0.0955 0.2491 0.3361 0.016 Uiso 1 1 calc R
C3 C -0.0432(3) 0.2341(2) 0.4439(2) 0.0140(6) Uani 1 1 d .
C4 C -0.1348(3) 0.1671(2) 0.4875(2) 0.0159(7) Uani 1 1 d .
H4A H -0.1845 0.1870 0.5413 0.019 Uiso 1 1 calc R
C5 C -0.1548(3) 0.0714(2) 0.4538(2) 0.0145(6) Uani 1 1 d .
C6 C -0.0880(3) 0.0454(2) 0.3720(2) 0.0162(7) Uani 1 1 d .
H6A H -0.1055 -0.0182 0.3462 0.019 Uiso 1 1 calc R
C7 C -0.2389(4) -0.0029(3) 0.5096(2) 0.0208(7) Uani 1 1 d .
H7B H -0.297(4) 0.031(3) 0.556(3) 0.025 Uiso 1 1 d .
H7A H -0.171(4) -0.047(3) 0.546(3) 0.025 Uiso 1 1 d .
C8 C -0.3362(3) -0.0727(2) 0.4572(2) 0.0143(6) Uani 1 1 d .
C9 C -0.4103(3) -0.0434(2) 0.3786(2) 0.0157(7) Uani 1 1 d .
H9C H -0.3930 0.0208 0.3539 0.019 Uiso 1 1 calc R
C10 C -0.5091(3) -0.1057(2) 0.3354(2) 0.0160(7) Uani 1 1 d .
C11 C -0.5362(3) -0.1998(2) 0.3715(2) 0.0141(6) Uani 1 1 d .
H11A H -0.6079 -0.2413 0.3444 0.017 Uiso 1 1 calc R
C12 C -0.4573(3) -0.2326(2) 0.4477(2) 0.0127(6) Uani 1 1 d .
C13 C -0.3574(3) -0.1687(2) 0.4890(2) 0.0144(6) Uani 1 1 d .
H13A H -0.3025 -0.1914 0.5402 0.017 Uiso 1 1 calc R
C14 C 0.0836(4) 0.0748(2) 0.2437(2) 0.0152(7) Uani 1 1 d .
C15 C -0.0237(3) 0.3365(2) 0.4841(2) 0.0124(6) Uani 1 1 d .
C16 C -0.5881(4) -0.0676(2) 0.2521(2) 0.0152(7) Uani 1 1 d .
C17 C -0.4762(3) -0.3360(2) 0.4862(2) 0.0141(7) Uani 1 1 d .
C18 C -0.3222(5) 0.2163(4) 0.1903(4) 0.0542(13) Uani 1 1 d .
H18A H -0.3007 0.1758 0.1363 0.081 Uiso 1 1 calc R
H18B H -0.2576 0.1971 0.2409 0.081 Uiso 1 1 calc R
H18C H -0.3072 0.2866 0.1757 0.081 Uiso 1 1 calc R
C19 C -0.5147(5) 0.2577(3) 0.2978(3) 0.0420(11) Uani 1 1 d .
H19A H -0.6167 0.2451 0.3126 0.063 Uiso 1 1 calc R
H19B H -0.5011 0.3285 0.2853 0.063 Uiso 1 1 calc R
H19C H -0.4532 0.2380 0.3498 0.063 Uiso 1 1 calc R
N1 N -0.4750(4) 0.2005(3) 0.2176(2) 0.0331(8) Uani 1 1 d D
H1B H -0.531(4) 0.252(2) 0.197(3) 0.050 Uiso 1 1 d D
H1A H -0.495(5) 0.1367(14) 0.234(3) 0.050 Uiso 1 1 d D
O1 O 0.0267(3) 0.00737(16) 0.19556(16) 0.0203(5) Uani 1 1 d .
O2 O 0.2058(2) 0.11211(16) 0.22516(15) 0.0167(5) Uani 1 1 d .
O3 O 0.0670(2) 0.39286(17) 0.44940(16) 0.0200(5) Uani 1 1 d .
O4 O -0.1007(2) 0.35902(16) 0.55300(15) 0.0176(5) Uani 1 1 d .
O5 O -0.5297(3) 0.00236(16) 0.20602(15) 0.0191(5) Uani 1 1 d .
O6 O -0.7079(2) -0.10436(16) 0.22957(15) 0.0175(5) Uani 1 1 d .
O7 O -0.5846(3) -0.38431(17) 0.46185(16) 0.0235(5) Uani 1 1 d .
O8 O -0.3802(3) -0.36670(17) 0.54071(16) 0.0211(5) Uani 1 1 d .
O9 O 0.2610(3) 0.0058(2) -0.08383(17) 0.0287(6) Uani 1 1 d .
H9B H 0.187(5) 0.004(3) -0.116(3) 0.043 Uiso 1 1 d .
H9A H 0.327(5) 0.013(3) -0.120(3) 0.043 Uiso 1 1 d .

loop_
_atom_site_aniso_label
_atom_site_aniso_U_11
_atom_site_aniso_U_22
_atom_site_aniso_U_33
_atom_site_aniso_U_23
_atom_site_aniso_U_13
_atom_site_aniso_U_12
Tb1 0.01268(8) 0.00834(8) 0.00916(8) -0.00039(6) -0.00185(5) 0.00249(6)
C1 0.0140(16) 0.0152(16) 0.0129(15) -0.0016(12) -0.0018(12) 0.0024(12)
C2 0.0141(15) 0.0130(15) 0.0128(15) 0.0000(12) -0.0014(12) 0.0003(12)
C3 0.0140(15) 0.0126(16) 0.0153(16) -0.0016(12) -0.0017(12) -0.0005(12)
C4 0.0174(16) 0.0182(16) 0.0121(15) -0.0010(13) 0.0010(13) -0.0025(13)
C5 0.0129(15) 0.0166(16) 0.0140(15) 0.0001(13) -0.0032(12) -0.0050(12)
C6 0.0194(17) 0.0111(15) 0.0180(16) -0.0024(13) -0.0042(13) -0.0011(13)
C7 0.0291(19) 0.0191(18) 0.0143(16) -0.0011(14) -0.0024(14) -0.0119(15)
C8 0.0135(16) 0.0147(16) 0.0146(15) -0.0031(13) 0.0005(12) -0.0024(12)
C9 0.0197(17) 0.0098(15) 0.0175(16) 0.0040(13) 0.0010(13) -0.0020(13)
C10 0.0183(16) 0.0147(16) 0.0151(16) 0.0007(13) -0.0027(13) 0.0037(13)
C11 0.0134(15) 0.0125(16) 0.0164(16) -0.0016(13) -0.0025(13) -0.0025(12)
C12 0.0128(15) 0.0121(15) 0.0131(15) 0.0000(12) -0.0020(12) -0.0016(12)
C13 0.0152(16) 0.0155(16) 0.0126(15) 0.0026(13) -0.0026(12) -0.0020(12)
C14 0.0205(17) 0.0112(15) 0.0139(15) 0.0000(12) -0.0014(13) 0.0021(13)
C15 0.0141(16) 0.0118(15) 0.0113(16) 0.0010(12) -0.0026(12) 0.0006(12)
C16 0.0209(17) 0.0104(15) 0.0142(15) 0.0001(12) -0.0016(13) 0.0027(13)
C17 0.0164(17) 0.0135(16) 0.0124(16) 0.0010(12) -0.0003(13) -0.0001(12)
C18 0.047(3) 0.045(3) 0.070(3) -0.007(3) 0.022(3) -0.005(2)
C19 0.044(3) 0.051(3) 0.031(2) -0.011(2) 0.004(2) 0.007(2)
N1 0.042(2) 0.0250(18) 0.0329(19) 0.0014(15) 0.0010(16) -0.0034(15)
O1 0.0240(12) 0.0177(12) 0.0192(12) -0.0073(10) 0.0002(10) -0.0008(10)
O2 0.0182(12) 0.0156(11) 0.0164(11) -0.0010(9) 0.0013(9) 0.0019(9)
O3 0.0221(12) 0.0155(12) 0.0226(12) -0.0042(10) 0.0042(10) -0.0084(10)
O4 0.0229(12) 0.0146(11) 0.0154(11) -0.0039(9) 0.0036(10) -0.0010(9)
O5 0.0235(12) 0.0149(12) 0.0187(11) 0.0043(10) -0.0037(10) 0.0002(10)
O6 0.0172(12) 0.0189(12) 0.0165(12) 0.0015(9) -0.0048(9) 0.0021(9)
O7 0.0258(13) 0.0203(13) 0.0243(13) 0.0047(10) -0.0097(11) -0.0114(10)
O8 0.0245(13) 0.0160(12) 0.0228(13) 0.0060(10) -0.0080(10) -0.0009(10)
O9 0.0282(15) 0.0420(17) 0.0160(13) -0.0009(12) -0.0013(11) 0.0043(13)

loop_
_atom_type_symbol
_atom_type_description
_atom_type_scat_dispersion_real
_atom_type_scat_dispersion_imag
_atom_type_scat_source
C C 0.0033 0.0016 'International Tables Vol C Tables 4.2.6.8 and 6.1.1.4'
H H 0.0000 0.0000 'International Tables Vol C Tables 4.2.6.8 and 6.1.1.4'
N N 0.0061 0.0033 'International Tables Vol C Tables 4.2.6.8 and 6.1.1.4'
O O 0.0106 0.0060 'International Tables Vol C Tables 4.2.6.8 and 6.1.1.4'
Tb Tb -0.1723 4.1537 'International Tables Vol C Tables 4.2.6.8 and 6.1.1.4'

loop_
_geom_angle_atom_site_label_1
_geom_angle_atom_site_label_2
_geom_angle_atom_site_label_3
_geom_angle
_geom_angle_site_symmetry_1
_geom_angle_site_symmetry_3
O7 Tb1 O8 93.74(8) 2_455 4_655
O7 Tb1 O3 144.47(8) 2_455 2_545
O8 Tb1 O3 77.60(8) 4_655 2_545
O7 Tb1 O4 77.48(8) 2_455 4_665
O8 Tb1 O4 146.94(8) 4_655 4_665
O3 Tb1 O4 91.11(8) 2_545 4_665
O7 Tb1 O2 76.17(8) 2_455 .
O8 Tb1 O2 129.42(8) 4_655 .
O3 Tb1 O2 135.38(8) 2_545 .
O4 Tb1 O2 79.89(7) 4_665 .
O7 Tb1 O6 139.20(8) 2_455 1_655
O8 Tb1 O6 83.02(8) 4_655 1_655
O3 Tb1 O6 74.61(8) 2_545 1_655
O4 Tb1 O6 124.19(7) 4_665 1_655
O2 Tb1 O6 74.99(7) . 1_655
O7 Tb1 O1 69.38(8) 2_455 .
O8 Tb1 O1 77.80(8) 4_655 .
O3 Tb1 O1 138.96(8) 2_545 .
O4 Tb1 O1 126.12(7) 4_665 .
O2 Tb1 O1 52.06(7) . .
O6 Tb1 O1 70.20(7) 1_655 .
O7 Tb1 O9 70.95(9) 2_455 .
O8 Tb1 O9 73.08(9) 4_655 .
O3 Tb1 O9 73.58(8) 2_545 .
O4 Tb1 O9 73.94(9) 4_665 .
O2 Tb1 O9 141.46(8) . .
O6 Tb1 O9 143.48(8) 1_655 .
O1 Tb1 O9 128.28(8) . .
O7 Tb1 O5 137.33(8) 2_455 1_655
O8 Tb1 O5 127.19(7) 4_655 1_655
O3 Tb1 O5 66.86(8) 2_545 1_655
O4 Tb1 O5 73.28(7) 4_665 1_655
O2 Tb1 O5 68.70(7) . 1_655
O6 Tb1 O5 51.30(7) 1_655 1_655
O1 Tb1 O5 104.53(7) . 1_655
O9 Tb1 O5 127.15(8) . 1_655
O7 Tb1 C14 71.38(9) 2_455 .
O8 Tb1 C14 103.58(9) 4_655 .
O3 Tb1 C14 144.07(8) 2_545 .
O4 Tb1 C14 103.56(8) 4_665 .
O2 Tb1 C14 26.02(8) . .
O6 Tb1 C14 69.99(8) 1_655 .
O1 Tb1 C14 26.05(8) . .
O9 Tb1 C14 141.82(9) . .
O5 Tb1 C14 85.98(8) 1_655 .
O7 Tb1 C16 145.80(8) 2_455 1_655
O8 Tb1 C16 105.25(8) 4_655 1_655
O3 Tb1 C16 68.72(8) 2_545 1_655
O4 Tb1 C16 99.11(8) 4_665 1_655
O2 Tb1 C16 69.78(8) . 1_655
O6 Tb1 C16 25.27(8) 1_655 1_655
O1 Tb1 C16 86.89(8) . 1_655
O9 Tb1 C16 141.54(9) . 1_655
O5 Tb1 C16 26.03(8) 1_655 1_655
C14 Tb1 C16 76.59(9) . 1_655
C2 C1 C6 119.6(3) . .
C2 C1 C14 122.1(3) . .
C6 C1 C14 118.1(3) . .
C1 C2 C3 120.0(3) . .
C4 C3 C2 119.4(3) . .
C4 C3 C15 119.0(3) . .
C2 C3 C15 121.6(3) . .
C5 C4 C3 121.2(3) . .
C4 C5 C6 118.5(3) . .
C4 C5 C7 119.5(3) . .
C6 C5 C7 121.9(3) . .
C5 C6 C1 121.0(3) . .
C8 C7 C5 116.6(3) . .
C13 C8 C9 118.2(3) . .
C13 C8 C7 119.8(3) . .
C9 C8 C7 122.0(3) . .
C10 C9 C8 121.4(3) . .
C9 C10 C11 119.8(3) . .
C9 C10 C16 118.3(3) . .
C11 C10 C16 121.9(3) . .
C10 C11 C12 119.6(3) . .
C13 C12 C11 119.2(3) . .
C13 C12 C17 119.1(3) . .
C11 C12 C17 121.8(3) . .
C8 C13 C12 121.6(3) . .
O1 C14 O2 122.4(3) . .
O1 C14 C1 118.9(3) . .
O2 C14 C1 118.7(3) . .
O1 C14 Tb1 63.40(17) . .
O2 C14 Tb1 59.03(16) . .
C1 C14 Tb1 176.1(2) . .
O3 C15 O4 123.9(3) . .
O3 C15 C3 118.7(3) . .
O4 C15 C3 117.4(3) . .
O6 C16 O5 121.8(3) . .
O6 C16 C10 119.9(3) . .
O5 C16 C10 118.3(3) . .
O6 C16 Tb1 58.39(16) . 1_455
O5 C16 Tb1 63.41(16) . 1_455
C10 C16 Tb1 178.3(2) . 1_455
O7 C17 O8 124.8(3) . .
O7 C17 C12 118.1(3) . .
O8 C17 C12 117.1(3) . .
C19 N1 C18 112.7(4) . .
C14 O1 Tb1 90.55(19) . .
C14 O2 Tb1 94.95(18) . .
C15 O3 Tb1 171.1(2) . 2
C15 O4 Tb1 134.6(2) . 4_566
C16 O5 Tb1 90.56(18) . 1_455
C16 O6 Tb1 96.33(19) . 1_455
C17 O7 Tb1 168.4(2) . 2_445
C17 O8 Tb1 146.1(2) . 4_556

loop_
_geom_bond_atom_site_label_1
_geom_bond_atom_site_label_2
_geom_bond_distance
_geom_bond_site_symmetry_2
Tb1 O7 2.295(2) 2_455
Tb1 O8 2.322(2) 4_655
Tb1 O3 2.322(2) 2_545
Tb1 O4 2.379(2) 4_665
Tb1 O2 2.470(2) .
Tb1 O6 2.496(2) 1_655
Tb1 O1 2.566(2) .
Tb1 O9 2.574(3) .
Tb1 O5 2.605(2) 1_655
Tb1 C14 2.870(3) .
Tb1 C16 2.913(3) 1_655
C1 C2 1.393(4) .
C1 C6 1.393(4) .
C1 C14 1.510(4) .
C2 C3 1.395(4) .
C3 C4 1.393(4) .
C3 C15 1.509(4) .
C4 C5 1.391(4) .
C5 C6 1.391(4) .
C5 C7 1.507(4) .
C7 C8 1.505(4) .
C8 C13 1.388(4) .
C8 C9 1.388(4) .
C9 C10 1.387(4) .
C10 C11 1.396(4) .
C10 C16 1.503(4) .
C11 C12 1.397(4) .
C12 C13 1.395(4) .
C12 C17 1.512(4) .
C14 O1 1.260(4) .
C14 O2 1.263(4) .
C15 O3 1.240(4) .
C15 O4 1.271(4) .
C16 O6 1.252(4) .
C16 O5 1.278(4) .
C16 Tb1 2.913(3) 1_455
C17 O7 1.243(4) .
C17 O8 1.256(4) .
C18 N1 1.480(6) .
C19 N1 1.450(5) .
O3 Tb1 2.322(2) 2
O4 Tb1 2.379(2) 4_566
O5 Tb1 2.605(2) 1_455
O6 Tb1 2.496(2) 1_455
O7 Tb1 2.295(2) 2_445
O8 Tb1 2.322(2) 4_556
